data_7200934
loop_
_publ_author_name
'Baudron, St\'ephane A.'
'Salazar-Mendoza, Domingo'
'Hosseini, Mir Wais'

_publ_section_title
;
 Combination of primary amide and dipyrrin for the elaboration of
 extended architectures built upon both coordination and hydrogen
 bonding
;
_journal_issue 7
_journal_name_full CrystEngComm
_journal_page_first 1245
_journal_paper_doi 10.1039/b901167f
_journal_volume 11
_journal_year 2009
_chemical_formula_moiety 'C32 H24 Cu N6 O2, 2(C4 H8 O)'
_chemical_formula_sum 'C40 H40 Cu N6 O4'
_chemical_formula_weight 732.34
_chemical_name_systematic
;
?
;
_space_group_IT_number 15
_symmetry_cell_setting monoclinic
_symmetry_space_group_name_Hall '-C 2yc'
_symmetry_space_group_name_H-M 'C 1 2/c 1'
_atom_sites_solution_hydrogens geom
_atom_sites_solution_primary direct
_atom_sites_solution_secondary difmap
_audit_creation_method SHELXL-97
_cell_angle_alpha 90.00
_cell_angle_beta 105.4940(10)
_cell_angle_gamma 90.00
_cell_formula_units_Z 4
_cell_length_a 22.9322(12)
_cell_length_b 15.8716(8)
_cell_length_c 10.2807(5)
_cell_measurement_reflns_used 3052
_cell_measurement_temperature 173(2)
_cell_measurement_theta_max 27.03
_cell_measurement_theta_min 2.39
_cell_volume 3605.9(3)
_computing_cell_refinement 'Bruker SMART'
_computing_data_collection 'Bruker SMART'
_computing_data_reduction 'Bruker SAINT'
_computing_molecular_graphics 'Bruker SHELXTL'
_computing_publication_material 'Bruker SHELXTL'
_computing_structure_refinement 'Bruker SHELXTL'
_computing_structure_solution 'Bruker SHELXTL'
_diffrn_ambient_temperature 173(2)
_diffrn_measured_fraction_theta_full 0.988
_diffrn_measured_fraction_theta_max 0.988
_diffrn_measurement_device_type 'CCD area detector'
_diffrn_measurement_method 'phi and omega scans'
_diffrn_radiation_monochromator graphite
_diffrn_radiation_source 'fine-focus sealed tube'
_diffrn_radiation_type MoK\a
_diffrn_radiation_wavelength 0.71073
_diffrn_reflns_av_R_equivalents 0.0303
_diffrn_reflns_av_sigmaI/netI 0.0391
_diffrn_reflns_limit_h_max 29
_diffrn_reflns_limit_h_min -29
_diffrn_reflns_limit_k_max 18
_diffrn_reflns_limit_k_min -20
_diffrn_reflns_limit_l_max 11
_diffrn_reflns_limit_l_min -13
_diffrn_reflns_number 10737
_diffrn_reflns_theta_full 27.51
_diffrn_reflns_theta_max 27.51
_diffrn_reflns_theta_min 1.58
_exptl_absorpt_coefficient_mu 0.656
_exptl_absorpt_correction_T_max 0.8967
_exptl_absorpt_correction_T_min 0.7981
_exptl_absorpt_correction_type multi-scan
_exptl_absorpt_process_details sadabs
_exptl_crystal_colour dark-red
_exptl_crystal_density_diffrn 1.349
_exptl_crystal_density_meas ?
_exptl_crystal_density_method .
_exptl_crystal_description rod
_exptl_crystal_F_000 1532
_exptl_crystal_size_max 0.36
_exptl_crystal_size_mid 0.17
_exptl_crystal_size_min 0.17
_refine_diff_density_max 1.214
_refine_diff_density_min -1.079
_refine_diff_density_rms 0.116
_refine_ls_extinction_method none
_refine_ls_goodness_of_fit_ref 1.103
_refine_ls_hydrogen_treatment riding
_refine_ls_matrix_type full
_refine_ls_number_parameters 208
_refine_ls_number_reflns 4095
_refine_ls_number_restraints 0
_refine_ls_restrained_S_all 1.103
_refine_ls_R_factor_all 0.0661
_refine_ls_R_factor_gt 0.0521
_refine_ls_shift/su_max 0.000
_refine_ls_shift/su_mean 0.000
_refine_ls_structure_factor_coef Fsqd
_refine_ls_weighting_details 'calc w=1/[\s^2^(Fo^2^)+(0.0827P)^2^+8.7717P] where P=(Fo^2^+2Fc^2^)/3'
_refine_ls_weighting_scheme calc
_refine_ls_wR_factor_gt 0.1398
_refine_ls_wR_factor_ref 0.1628
_reflns_number_gt 3423
_reflns_number_total 4095
_reflns_threshold_expression >2sigma(I)
_cod_data_source_file b901167f.txt
_cod_data_source_block compound4THF
_cod_depositor_comments
;
The following automatic conversions were performed:
'_symmetry_cell_setting' value 'Monoclinic' changed to 'monoclinic'
according to '/home/saulius/struct/CIF-dictionaries/cif_core.dic'
dictionary named 'cif_core.dic' version 2.4.1 from 2010-06-29.

Automatic conversion script
Id: cif_fix_enum 1527 2010-12-29 10:47:43Z saulius 
;
_cod_original_sg_symbol_H-M 'C2/c '
_cod_database_code 7200934

loop_
_symmetry_equiv_pos_as_xyz
'x, y, z'
'-x, y, -z+1/2'
'x+1/2, y+1/2, z'
'-x+1/2, y+1/2, -z+1/2'
'-x, -y, -z'
'x, -y, z-1/2'
'-x+1/2, -y+1/2, -z'
'x+1/2, -y+1/2, z-1/2'

loop_
_atom_site_label
_atom_site_type_symbol
_atom_site_fract_x
_atom_site_fract_y
_atom_site_fract_z
_atom_site_U_iso_or_equiv
_atom_site_adp_type
_atom_site_occupancy
_atom_site_symmetry_multiplicity
_atom_site_calc_flag
_atom_site_refinement_flags
_atom_site_disorder_assembly
_atom_site_disorder_group
C1 C 0.06073(13) 0.73801(17) 0.1854(3) 0.0232(6) Uani 1 1 d . . .
H1 H 0.0243 0.7099 0.1509 0.028 Uiso 1 1 calc R . .
C2 C 0.11711(13) 0.70862(18) 0.1747(3) 0.0246(6) Uani 1 1 d . . .
H2 H 0.1244 0.6592 0.1331 0.030 Uiso 1 1 calc R . .
C3 C 0.15935(12) 0.76750(18) 0.2379(3) 0.0228(6) Uani 1 1 d . . .
H3 H 0.2008 0.7652 0.2473 0.027 Uiso 1 1 calc R . .
C4 C 0.12781(11) 0.83220(17) 0.2859(3) 0.0192(5) Uani 1 1 d . . .
C5 C 0.15177(12) 0.90837(18) 0.3472(3) 0.0200(5) Uani 1 1 d . . .
C6 C 0.11840(12) 0.97406(17) 0.3817(3) 0.0216(6) Uani 1 1 d . . .
C7 C 0.14044(13) 1.04902(18) 0.4549(3) 0.0262(6) Uani 1 1 d . . .
H7 H 0.1808 1.0649 0.4872 0.031 Uiso 1 1 calc R . .
C8 C 0.09115(14) 1.09338(19) 0.4690(3) 0.0281(6) Uani 1 1 d . . .
H8 H 0.0914 1.1445 0.5132 0.034 Uiso 1 1 calc R . .
C9 C 0.03987(13) 1.04552(18) 0.4026(3) 0.0251(6) Uani 1 1 d . . .
H9 H 0.0001 1.0616 0.3955 0.030 Uiso 1 1 calc R . .
C10 C 0.21827(12) 0.92262(18) 0.3757(3) 0.0210(5) Uani 1 1 d . . .
C11 C 0.23945(13) 0.98313(19) 0.3005(3) 0.0268(6) Uani 1 1 d . . .
H11 H 0.2122 1.0124 0.2322 0.032 Uiso 1 1 calc R . .
C12 C 0.30070(13) 0.99948(19) 0.3272(3) 0.0257(6) Uani 1 1 d . . .
H12 H 0.3145 1.0384 0.2747 0.031 Uiso 1 1 calc R . .
C13 C 0.34174(12) 0.95844(18) 0.4318(3) 0.0209(5) Uani 1 1 d . . .
C14 C 0.32077(12) 0.89813(18) 0.5069(3) 0.0240(6) Uani 1 1 d . . .
H14 H 0.3480 0.8699 0.5766 0.029 Uiso 1 1 calc R . .
C15 C 0.25950(13) 0.88002(19) 0.4781(3) 0.0245(6) Uani 1 1 d . . .
H15 H 0.2459 0.8391 0.5278 0.029 Uiso 1 1 calc R . .
C16 C 0.40772(12) 0.97869(18) 0.4589(3) 0.0220(6) Uani 1 1 d . . .
N1 N 0.06612(10) 0.81162(14) 0.2518(2) 0.0196(5) Uani 1 1 d . . .
N2 N 0.05556(10) 0.97428(15) 0.3513(2) 0.0219(5) Uani 1 1 d . . .
N3 N 0.44148(11) 0.97134(19) 0.5852(3) 0.0324(6) Uani 1 1 d . . .
H3A H 0.4795 0.9828 0.6047 0.039 Uiso 1 1 calc R . .
H3B H 0.4253 0.9551 0.6474 0.039 Uiso 1 1 calc R . .
O1 O 0.42877(9) 1.00185(14) 0.3654(2) 0.0263(5) Uani 1 1 d . . .
Cu1 Cu 0.0000 0.89034(3) 0.2500 0.01997(17) Uani 1 2 d S . .
C17 C 0.1733(3) 0.2736(4) 0.3222(7) 0.0885(8) Uani 1 1 d . . .
H17A H 0.1982 0.3231 0.3225 0.106 Uiso 1 1 calc R . .
H17B H 0.1864 0.2472 0.4103 0.106 Uiso 1 1 calc R . .
C18 C 0.1087(3) 0.2986(4) 0.2943(7) 0.0885(8) Uani 1 1 d . . .
H18A H 0.1043 0.3593 0.2849 0.106 Uiso 1 1 calc R . .
H18B H 0.0916 0.2801 0.3662 0.106 Uiso 1 1 calc R . .
C19 C 0.0783(3) 0.2548(4) 0.1631(7) 0.0885(8) Uani 1 1 d . . .
H19A H 0.0404 0.2292 0.1671 0.106 Uiso 1 1 calc R . .
H19B H 0.0706 0.2938 0.0878 0.106 Uiso 1 1 calc R . .
C20 C 0.1235(3) 0.1894(4) 0.1514(7) 0.0885(8) Uani 1 1 d . . .
H20A H 0.1143 0.1362 0.1878 0.106 Uiso 1 1 calc R . .
H20B H 0.1228 0.1811 0.0575 0.106 Uiso 1 1 calc R . .
O2 O 0.1799(2) 0.2182(3) 0.2242(4) 0.0885(8) Uani 1 1 d . . .

loop_
_atom_site_aniso_label
_atom_site_aniso_U_11
_atom_site_aniso_U_22
_atom_site_aniso_U_33
_atom_site_aniso_U_23
_atom_site_aniso_U_13
_atom_site_aniso_U_12
C1 0.0221(13) 0.0212(13) 0.0246(14) 0.0019(11) 0.0037(11) -0.0013(10)
C2 0.0275(14) 0.0209(13) 0.0255(15) 0.0029(11) 0.0073(12) 0.0063(11)
C3 0.0192(12) 0.0243(13) 0.0239(14) 0.0052(11) 0.0044(11) 0.0050(10)
C4 0.0152(12) 0.0226(13) 0.0192(13) 0.0050(10) 0.0035(10) 0.0014(9)
C5 0.0151(12) 0.0261(13) 0.0177(13) 0.0038(11) 0.0024(10) -0.0002(10)
C6 0.0168(12) 0.0234(13) 0.0235(14) 0.0008(11) 0.0033(11) -0.0035(10)
C7 0.0245(14) 0.0276(14) 0.0239(15) -0.0026(12) 0.0020(12) -0.0064(11)
C8 0.0334(16) 0.0266(14) 0.0242(15) -0.0060(12) 0.0078(13) -0.0028(12)
C9 0.0258(14) 0.0247(14) 0.0260(16) -0.0029(11) 0.0091(12) 0.0013(11)
C10 0.0152(12) 0.0245(13) 0.0225(14) -0.0001(11) 0.0033(10) -0.0020(10)
C11 0.0187(13) 0.0321(15) 0.0257(16) 0.0093(12) -0.0006(11) -0.0018(11)
C12 0.0210(13) 0.0292(14) 0.0260(15) 0.0069(12) 0.0046(11) -0.0051(11)
C13 0.0156(12) 0.0260(13) 0.0204(14) -0.0019(11) 0.0035(10) -0.0011(10)
C14 0.0161(12) 0.0341(15) 0.0198(14) 0.0070(12) 0.0015(11) 0.0008(10)
C15 0.0187(13) 0.0292(14) 0.0254(15) 0.0065(12) 0.0056(11) -0.0027(10)
C16 0.0159(12) 0.0271(14) 0.0221(14) -0.0022(11) 0.0036(11) -0.0018(10)
N1 0.0161(11) 0.0189(10) 0.0236(12) 0.0014(9) 0.0051(9) -0.0010(8)
N2 0.0165(11) 0.0232(11) 0.0261(13) -0.0016(10) 0.0058(9) -0.0001(9)
N3 0.0149(11) 0.0596(18) 0.0215(13) 0.0036(12) 0.0030(10) -0.0078(11)
O1 0.0169(9) 0.0406(12) 0.0217(11) 0.0024(9) 0.0059(8) -0.0030(8)
Cu1 0.0126(2) 0.0196(3) 0.0268(3) 0.000 0.00376(19) 0.000
C17 0.0941(19) 0.0881(18) 0.0921(19) 0.0056(14) 0.0404(16) 0.0049(14)
C18 0.0941(19) 0.0881(18) 0.0921(19) 0.0056(14) 0.0404(16) 0.0049(14)
C19 0.0941(19) 0.0881(18) 0.0921(19) 0.0056(14) 0.0404(16) 0.0049(14)
C20 0.0941(19) 0.0881(18) 0.0921(19) 0.0056(14) 0.0404(16) 0.0049(14)
O2 0.0941(19) 0.0881(18) 0.0921(19) 0.0056(14) 0.0404(16) 0.0049(14)

loop_
_atom_type_symbol
_atom_type_description
_atom_type_scat_dispersion_real
_atom_type_scat_dispersion_imag
_atom_type_scat_source
C C 0.0030 0.0020 'International Tables Vol C Tables 4.2.6.8 and 6.1.1.4'
H H 0.0000 0.0000 'International Tables Vol C Tables 4.2.6.8 and 6.1.1.4'
N N 0.0060 0.0030 'International Tables Vol C Tables 4.2.6.8 and 6.1.1.4'
O O 0.0110 0.0060 'International Tables Vol C Tables 4.2.6.8 and 6.1.1.4'
Cu Cu 0.3200 1.2650 'International Tables Vol C Tables 4.2.6.8 and 6.1.1.4'

loop_
_geom_angle_atom_site_label_1
_geom_angle_atom_site_label_2
_geom_angle_atom_site_label_3
_geom_angle
_geom_angle_site_symmetry_1
_geom_angle_site_symmetry_3
_geom_angle_publ_flag
N1 C1 C2 111.5(2) . . ?
N1 C1 H1 124.2 . . ?
C2 C1 H1 124.2 . . ?
C3 C2 C1 106.5(2) . . ?
C3 C2 H2 126.8 . . ?
C1 C2 H2 126.8 . . ?
C2 C3 C4 107.2(2) . . ?
C2 C3 H3 126.4 . . ?
C4 C3 H3 126.4 . . ?
N1 C4 C5 124.1(2) . . ?
N1 C4 C3 108.6(2) . . ?
C5 C4 C3 127.2(2) . . ?
C6 C5 C4 125.6(2) . . ?
C6 C5 C10 116.0(2) . . ?
C4 C5 C10 118.4(2) . . ?
N2 C6 C5 123.5(2) . . ?
N2 C6 C7 108.4(2) . . ?
C5 C6 C7 128.1(3) . . ?
C8 C7 C6 107.3(3) . . ?
C8 C7 H7 126.3 . . ?
C6 C7 H7 126.3 . . ?
C7 C8 C9 106.0(3) . . ?
C7 C8 H8 127.0 . . ?
C9 C8 H8 127.0 . . ?
N2 C9 C8 111.6(3) . . ?
N2 C9 H9 124.2 . . ?
C8 C9 H9 124.2 . . ?
C15 C10 C11 119.1(2) . . ?
C15 C10 C5 121.9(2) . . ?
C11 C10 C5 118.9(3) . . ?
C12 C11 C10 120.2(3) . . ?
C12 C11 H11 119.9 . . ?
C10 C11 H11 119.9 . . ?
C11 C12 C13 120.6(3) . . ?
C11 C12 H12 119.7 . . ?
C13 C12 H12 119.7 . . ?
C12 C13 C14 119.2(3) . . ?
C12 C13 C16 119.1(2) . . ?
C14 C13 C16 121.7(3) . . ?
C15 C14 C13 120.3(3) . . ?
C15 C14 H14 119.9 . . ?
C13 C14 H14 119.9 . . ?
C14 C15 C10 120.4(3) . . ?
C14 C15 H15 119.8 . . ?
C10 C15 H15 119.8 . . ?
O1 C16 N3 122.5(3) . . ?
O1 C16 C13 120.1(3) . . ?
N3 C16 C13 117.3(2) . . ?
C1 N1 C4 106.3(2) . . ?
C1 N1 Cu1 125.73(19) . . ?
C4 N1 Cu1 125.44(18) . . ?
C9 N2 C6 106.6(2) . . ?
C9 N2 Cu1 125.8(2) . . ?
C6 N2 Cu1 127.62(19) . . ?
C16 N3 H3A 120.0 . . ?
C16 N3 H3B 120.0 . . ?
H3A N3 H3B 120.0 . . ?
N2 Cu1 N2 93.42(14) . 2 ?
N2 Cu1 N1 146.79(10) . 2 ?
N2 Cu1 N1 92.13(9) 2 2 ?
N2 Cu1 N1 92.13(9) . . ?
N2 Cu1 N1 146.79(10) 2 . ?
N1 Cu1 N1 100.85(13) 2 . ?
O2 C17 C18 109.2(6) . . ?
O2 C17 H17A 109.8 . . ?
C18 C17 H17A 109.8 . . ?
O2 C17 H17B 109.8 . . ?
C18 C17 H17B 109.8 . . ?
H17A C17 H17B 108.3 . . ?
C17 C18 C19 104.4(5) . . ?
C17 C18 H18A 110.9 . . ?
C19 C18 H18A 110.9 . . ?
C17 C18 H18B 110.9 . . ?
C19 C18 H18B 110.9 . . ?
H18A C18 H18B 108.9 . . ?
C20 C19 C18 103.1(6) . . ?
C20 C19 H19A 111.1 . . ?
C18 C19 H19A 111.1 . . ?
C20 C19 H19B 111.1 . . ?
C18 C19 H19B 111.1 . . ?
H19A C19 H19B 109.1 . . ?
O2 C20 C19 107.2(6) . . ?
O2 C20 H20A 110.3 . . ?
C19 C20 H20A 110.3 . . ?
O2 C20 H20B 110.3 . . ?
C19 C20 H20B 110.3 . . ?
H20A C20 H20B 108.5 . . ?
C17 O2 C20 109.6(5) . . ?

loop_
_geom_bond_atom_site_label_1
_geom_bond_atom_site_label_2
_geom_bond_distance
_geom_bond_site_symmetry_2
_geom_bond_publ_flag
C1 N1 1.342(4) . ?
C1 C2 1.406(4) . ?
C1 H1 0.9300 . ?
C2 C3 1.378(4) . ?
C2 H2 0.9300 . ?
C3 C4 1.418(4) . ?
C3 H3 0.9300 . ?
C4 N1 1.402(3) . ?
C4 C5 1.406(4) . ?
C5 C6 1.394(4) . ?
C5 C10 1.491(4) . ?
C6 N2 1.390(3) . ?
C6 C7 1.427(4) . ?
C7 C8 1.372(4) . ?
C7 H7 0.9300 . ?
C8 C9 1.413(4) . ?
C8 H8 0.9300 . ?
C9 N2 1.337(4) . ?
C9 H9 0.9300 . ?
C10 C15 1.388(4) . ?
C10 C11 1.399(4) . ?
C11 C12 1.382(4) . ?
C11 H11 0.9300 . ?
C12 C13 1.387(4) . ?
C12 H12 0.9300 . ?
C13 C14 1.394(4) . ?
C13 C16 1.499(4) . ?
C14 C15 1.386(4) . ?
C14 H14 0.9300 . ?
C15 H15 0.9300 . ?
C16 O1 1.241(3) . ?
C16 N3 1.327(4) . ?
N1 Cu1 1.961(2) . ?
N2 Cu1 1.943(2) . ?
N3 H3A 0.8600 . ?
N3 H3B 0.8600 . ?
Cu1 N2 1.943(2) 2 ?
Cu1 N1 1.961(2) 2 ?
C17 O2 1.377(7) . ?
C17 C18 1.485(8) . ?
C17 H17A 0.9700 . ?
C17 H17B 0.9700 . ?
C18 C19 1.512(9) . ?
C18 H18A 0.9700 . ?
C18 H18B 0.9700 . ?
C19 C20 1.495(8) . ?
C19 H19A 0.9700 . ?
C19 H19B 0.9700 . ?
C20 O2 1.388(8) . ?
C20 H20A 0.9700 . ?
C20 H20B 0.9700 . ?
